data_8101102
loop_
_publ_author_name
'Spannenberg, Anke'
'Burlakov, Vladimir V.'
'Rosenthal, Uwe'

_publ_section_title
;
Crystal structure of [2,2-bis(\h^5^-pentamethylcyclopentadienyl)-
bis-(\m,\h^1^:\h^2^-2-trimethylsilyl-ethinyl)titanium(IV) lithium]
[2,2-bis(\h^5^-pentamethylcyclopentadienyl)-oxotitanium(III)---
tetrahydrofurane (1/0.5), C~50~H~78~LiOSi~2~Ti~2~ &#x00B7; 0.5C~4~H~8~O
;
_journal_issue 4
_journal_name_full 'Zeitschrift f\"ur Kristallographie - New Crystal Structures'
_journal_page_first 616
_journal_page_last 618
_journal_volume 216
_journal_year 2001
_chemical_formula_structural 'C50 H78 LiO Si2 Ti2 . 0.5 C4 H8 O'
_chemical_formula_sum 'C52 H82 Li O1.5 Si2 Ti2'
_chemical_formula_weight 890.10
_space_group_IT_number 14
_symmetry_cell_setting monoclinic
_symmetry_space_group_name_Hall '-P 2yn'
_symmetry_space_group_name_H-M 'P 1 21/n 1'
_cell_angle_alpha 90.00
_cell_angle_beta 100.36(3)
_cell_angle_gamma 90.00
_cell_formula_units_Z 4
_cell_length_a 10.314(2)
_cell_length_b 23.451(5)
_cell_length_c 23.651(5)
_cell_measurement_temperature 200(2)
_cell_volume 5627.3(20)
_diffrn_ambient_temperature 200(2)
_exptl_crystal_density_diffrn 1.051
_refine_ls_R_factor_obs 0.0640
_refine_ls_wR_factor_obs 0.1601
_cod_original_sg_symbol_H-M 'P 21/n'
_cod_original_formula_sum 'C52 H82 Li O1.50 Si2 Ti2'
_cod_database_code 8101102

loop_
_symmetry_equiv_pos_as_xyz
'x, y, z'
'-x+1/2, y+1/2, -z+1/2'
'-x, -y, -z'
'x-1/2, -y-1/2, z-1/2'

loop_
_atom_site_aniso_label
_atom_site_aniso_U_11
_atom_site_aniso_U_22
_atom_site_aniso_U_33
_atom_site_aniso_U_23
_atom_site_aniso_U_13
_atom_site_aniso_U_12
C1 0.037(4) 0.034(5) 0.041(5) -0.002(4) 0.003(4) 0.008(4)
C2 0.031(4) 0.033(5) 0.048(5) 0.010(4) 0.007(4) 0.004(4)
C3 0.036(4) 0.031(5) 0.040(5) 0.013(4) 0.015(4) 0.013(4)
C4 0.032(4) 0.025(5) 0.049(5) 0.008(4) 0.002(4) 0.002(4)
C5 0.032(4) 0.036(5) 0.037(5) 0.010(4) 0.013(4) 0.011(4)
C6 0.043(5) 0.058(6) 0.062(6) 0.022(5) 0.019(4) 0.005(4)
C7 0.030(4) 0.053(6) 0.058(6) 0.009(5) 0.014(4) 0.016(4)
C8 0.035(4) 0.038(5) 0.053(6) 0.008(5) 0.016(4) 0.010(4)
C9 0.031(5) 0.066(7) 0.050(6) 0.014(5) 0.012(4) 0.008(4)
C10 0.027(4) 0.045(6) 0.088(8) 0.026(5) 0.021(5) 0.011(4)
C11 0.028(4) 0.046(6) 0.084(8) -0.020(5) 0.001(4) 0.008(4)
C44 0.065(6) 0.137(10) 0.064(6) 0.027(6) 0.038(5) 0.056(6)
C47 0.039(5) 0.058(7) 0.116(8) -0.001(5) -0.002(5) -0.003(5)
C46 0.060(6) 0.179(12) 0.048(6) 0.015(7) 0.011(5) 0.038(7)
C49 0.040(5) 0.070(8) 0.216(13) 0.085(8) 0.032(7) 0.027(5)
C12 0.066(7) 0.098(10) 0.189(12) -0.080(9) -0.033(7) 0.039(6)
C13 0.018(4) 0.036(5) 0.060(6) -0.003(5) 0.002(4) 0.005(4)
C14 0.029(4) 0.030(5) 0.065(6) 0.019(5) 0.015(4) 0.009(4)
C15 0.034(4) 0.061(6) 0.042(6) 0.018(5) 0.014(4) 0.018(4)
C16 0.029(4) 0.051(6) 0.048(6) -0.004(5) -0.002(4) 0.001(4)
C17 0.020(4) 0.039(5) 0.060(6) 0.019(4) 0.010(4) 0.007(4)
C18 0.038(5) 0.057(6) 0.115(8) 0.033(5) 0.026(5) 0.003(4)
C19 0.033(5) 0.032(5) 0.061(6) 0.019(4) 0.010(4) 0.009(4)
C20 0.056(5) 0.029(5) 0.043(5) 0.005(4) 0.012(4) 0.011(4)
C21 0.029(4) 0.029(5) 0.060(6) 0.007(4) 0.000(4) 0.006(4)
C22 0.051(5) 0.032(5) 0.036(5) 0.011(4) 0.007(4) 0.007(4)
C23 0.044(5) 0.019(5) 0.073(7) 0.012(4) -0.021(5) -0.004(4)
C24 0.099(7) 0.057(7) 0.083(7) 0.026(5) -0.042(6) -0.011(6)
C25 0.028(4) 0.030(5) 0.033(4) 0.005(4) 0.004(3) 0.010(4)
C26 0.037(4) 0.033(5) 0.042(5) 0.006(4) 0.005(4) 0.001(4)
C27 0.023(4) 0.021(4) 0.048(5) 0.005(4) -0.004(4) 0.000(3)
C28 0.046(5) 0.029(5) 0.045(5) 0.008(4) 0.015(4) 0.004(4)
C29 0.046(5) 0.062(6) 0.045(5) -0.005(4) -0.006(4) -0.003(4)
C30 0.054(5) 0.044(6) 0.103(8) -0.011(5) 0.009(5) -0.011(4)
C31 0.066(6) 0.090(8) 0.092(7) -0.029(6) 0.033(5) -0.015(5)
C32 0.097(7) 0.109(9) 0.052(6) 0.047(6) 0.027(5) 0.049(6)
C33 0.129(9) 0.061(7) 0.097(8) 0.009(6) 0.054(7) 0.048(6)
C34 0.138(10) 0.123(11) 0.104(9) -0.026(8) 0.001(8) -0.048(9)
C35 0.038(5) 0.064(6) 0.065(6) -0.007(5) 0.003(4) 0.019(4)
C36 0.054(5) 0.064(6) 0.055(6) 0.006(5) 0.001(4) 0.017(4)
C37 0.060(6) 0.123(9) 0.085(7) 0.041(7) 0.021(5) 0.053(6)
C38 0.038(5) 0.068(7) 0.164(10) 0.060(7) 0.044(6) 0.034(5)
C39 0.126(8) 0.039(6) 0.077(7) 0.002(5) 0.029(6) 0.023(6)
C40 0.060(6) 0.074(7) 0.087(7) -0.021(6) -0.020(5) 0.017(5)
C41 0.052(5) 0.047(6) 0.058(6) 0.001(4) 0.005(4) 0.003(4)
C42 0.036(5) 0.051(7) 0.142(9) 0.037(6) 0.021(5) 0.010(4)
C43 0.050(5) 0.051(6) 0.070(6) 0.012(4) 0.030(4) 0.011(4)
C45 0.037(4) 0.040(5) 0.090(7) 0.008(5) 0.000(4) -0.004(4)
C48 0.040(5) 0.039(6) 0.142(9) 0.019(5) 0.007(5) -0.008(4)
C50 0.109(8) 0.075(7) 0.060(6) 0.028(5) 0.026(6) 0.039(6)
Li 0.042(7) 0.036(8) 0.051(8) 0.011(6) 0.004(6) 0.002(6)
O1 0.036(3) 0.046(4) 0.086(4) 0.034(3) 0.024(3) 0.012(3)
Si1 0.0384(12) 0.0421(14) 0.0461(14) -0.0088(11) 0.0084(10) -0.0069(11)
Si2 0.071(2) 0.056(2) 0.0465(15) 0.0039(12) 0.0140(12) 0.0095(13)
Ti1 0.0257(7) 0.0296(8) 0.0474(9) 0.0085(7) 0.0121(6) 0.0042(6)
Ti2 0.0227(7) 0.0255(8) 0.0385(8) 0.0026(6) 0.0041(6) 0.0021(6)

loop_
_atom_site_label
_atom_site_type_symbol
_atom_site_fract_x
_atom_site_fract_y
_atom_site_fract_z
_atom_site_U_iso_or_equiv
_atom_site_thermal_displace_type
_atom_site_occupancy
_atom_site_calc_flag
_atom_site_refinement_flags
_atom_site_disorder_group
C1 C 1.0262(7) 0.3720(3) 0.6688(3) 0.038(2) Uani 1 d . .
C2 C 0.9281(6) 0.3600(3) 0.7017(3) 0.038(2) Uani 1 d . .
C3 C 0.9588(6) 0.3903(3) 0.7546(3) 0.035(2) Uani 1 d . .
C4 C 1.0758(6) 0.4209(3) 0.7542(3) 0.036(2) Uani 1 d . .
C5 C 1.1148(6) 0.4111(3) 0.7000(3) 0.034(2) Uani 1 d . .
C6 C 1.2136(7) 0.4465(3) 0.6756(3) 0.053(2) Uani 1 d . .
H6A H 1.2637(7) 0.4701(3) 0.7060(3) 0.080 Uiso 1 calc R .
H6B H 1.1672(7) 0.4710(3) 0.6450(3) 0.080 Uiso 1 calc R .
H6C H 1.2740(7) 0.4212(3) 0.6599(3) 0.080 Uiso 1 calc R .
C7 C 1.3409(7) 0.3068(4) 0.7174(4) 0.046(2) Uani 1 d . .
C8 C 1.3731(6) 0.3365(3) 0.7701(4) 0.041(2) Uani 1 d . .
C9 C 1.3373(7) 0.3021(4) 0.8134(3) 0.048(2) Uani 1 d . .
C10 C 1.2880(7) 0.2510(4) 0.7887(4) 0.052(2) Uani 1 d . .
C11 C 1.2850(7) 0.2540(4) 0.7284(4) 0.054(2) Uani 1 d . .
C44 C 1.3840(8) 0.3223(5) 0.6611(4) 0.085(3) Uani 1 d . .
H44A H 1.3483(8) 0.2944(5) 0.6315(4) 0.128 Uiso 1 calc R .
H44B H 1.4805(8) 0.3222(5) 0.6665(4) 0.128 Uiso 1 calc R .
H44C H 1.3510(8) 0.3604(5) 0.6489(4) 0.128 Uiso 1 calc R .
C47 C 1.4520(7) 0.3903(4) 0.7801(4) 0.073(3) Uani 1 d . .
H47A H 1.4594(7) 0.4019(4) 0.8204(4) 0.109 Uiso 1 calc R .
H47B H 1.4079(7) 0.4205(4) 0.7551(4) 0.109 Uiso 1 calc R .
H47C H 1.5402(7) 0.3838(4) 0.7714(4) 0.109 Uiso 1 calc R .
C46 C 1.3631(8) 0.3169(5) 0.8765(4) 0.095(4) Uani 1 d . .
H46A H 1.3982(8) 0.3557(5) 0.8818(4) 0.143 Uiso 1 calc R .
H46B H 1.4273(8) 0.2900(5) 0.8974(4) 0.143 Uiso 1 calc R .
H46C H 1.2806(8) 0.3145(5) 0.8915(4) 0.143 Uiso 1 calc R .
C49 C 1.2504(8) 0.2002(4) 0.8206(5) 0.108(4) Uani 1 d . .
H49A H 1.2180(8) 0.1699(4) 0.7932(5) 0.161 Uiso 1 calc R .
H49B H 1.1809(8) 0.2110(4) 0.8418(5) 0.161 Uiso 1 calc R .
H49C H 1.3276(8) 0.1866(4) 0.8475(5) 0.161 Uiso 1 calc R .
C12 C 1.2484(9) 0.2072(5) 0.6854(5) 0.124(5) Uani 1 d . .
H12A H 1.2555(9) 0.2211(5) 0.6470(5) 0.187 Uiso 1 calc R .
H12B H 1.1576(9) 0.1951(5) 0.6857(5) 0.187 Uiso 1 calc R .
H12C H 1.3082(9) 0.1748(5) 0.6954(5) 0.187 Uiso 1 calc R .
C13 C 0.6298(6) 0.1835(3) 0.9148(3) 0.039(2) Uani 1 d . .
C14 C 0.6583(6) 0.2108(3) 0.8645(4) 0.041(2) Uani 1 d . .
C15 C 0.6177(7) 0.1759(4) 0.8182(3) 0.045(2) Uani 1 d . .
C16 C 0.5633(7) 0.1261(4) 0.8366(3) 0.044(2) Uani 1 d . .
C17 C 0.5654(6) 0.1317(3) 0.8970(3) 0.040(2) Uani 1 d . .
C18 C 0.4882(7) 0.0972(4) 0.9325(4) 0.069(3) Uani 1 d . .
H18A H 0.4529(7) 0.0632(4) 0.9109(4) 0.103 Uiso 1 calc R .
H18B H 0.4153(7) 0.1202(4) 0.9416(4) 0.103 Uiso 1 calc R .
H18C H 0.5458(7) 0.0856(4) 0.9682(4) 0.103 Uiso 1 calc R .
C19 C 0.9802(7) 0.0603(3) 0.9046(4) 0.042(2) Uani 1 d . .
C20 C 0.8742(8) 0.0275(3) 0.8768(3) 0.043(2) Uani 1 d . .
C21 C 0.7801(6) 0.0233(3) 0.9130(3) 0.040(2) Uani 1 d . .
C22 C 0.8276(7) 0.0544(3) 0.9641(3) 0.040(2) Uani 1 d . .
C23 C 0.9502(7) 0.0764(3) 0.9585(4) 0.049(2) Uani 1 d . .
C24 C 1.0432(9) 0.1048(4) 1.0080(4) 0.087(3) Uani 1 d . .
H24A H 1.1236(9) 0.1169(4) 0.9947(4) 0.130 Uiso 1 calc R .
H24B H 1.0660(9) 0.0775(4) 1.0396(4) 0.130 Uiso 1 calc R .
H24C H 0.9998(9) 0.1380(4) 1.0213(4) 0.130 Uiso 1 calc R .
C25 C 0.9272(6) 0.1893(3) 0.9130(3) 0.030(2) Uani 1 d . .
C26 C 1.0039(7) 0.2270(3) 0.9348(3) 0.038(2) Uani 1 d . .
C27 C 0.8584(6) 0.1262(3) 0.8027(3) 0.032(2) Uani 1 d . .
C28 C 0.8916(7) 0.1244(3) 0.7547(3) 0.039(2) Uani 1 d . .
C29 C 1.2723(7) 0.2465(3) 1.0047(3) 0.053(2) Uani 1 d . .
H29A H 1.3261(7) 0.2718(3) 1.0324(3) 0.079 Uiso 1 calc R .
H29B H 1.3106(7) 0.2441(3) 0.9697(3) 0.079 Uiso 1 calc R .
H29C H 1.2698(7) 0.2084(3) 1.0215(3) 0.079 Uiso 1 calc R .
C30 C 1.0969(8) 0.3497(3) 0.9587(4) 0.068(3) Uani 1 d . .
H30A H 1.1502(8) 0.3745(3) 0.9872(4) 0.102 Uiso 1 calc R .
H30B H 1.0056(8) 0.3633(3) 0.9513(4) 0.102 Uiso 1 calc R .
H30C H 1.1321(8) 0.3506(3) 0.9229(4) 0.102 Uiso 1 calc R .
C31 C 1.0299(8) 0.2753(4) 1.0534(4) 0.080(3) Uani 1 d . .
H31A H 1.0811(8) 0.3008(4) 1.0818(4) 0.120 Uiso 1 calc R .
H31B H 1.0322(8) 0.2366(4) 1.0690(4) 0.120 Uiso 1 calc R .
H31C H 0.9384(8) 0.2886(4) 1.0444(4) 0.120 Uiso 1 calc R .
C32 C 0.8971(9) 0.1648(4) 0.6341(4) 0.085(3) Uani 1 d . .
H32A H 0.9025(9) 0.1519(4) 0.5952(4) 0.127 Uiso 1 calc R .
H32B H 0.9719(9) 0.1899(4) 0.6484(4) 0.127 Uiso 1 calc R .
H32C H 0.8146(9) 0.1857(4) 0.6334(4) 0.127 Uiso 1 calc R .
C33 C 1.0527(10) 0.0598(4) 0.6816(4) 0.091(3) Uani 1 d . .
H33A H 1.0565(10) 0.0483(4) 0.6421(4) 0.137 Uiso 1 calc R .
H33B H 1.0510(10) 0.0258(4) 0.7055(4) 0.137 Uiso 1 calc R .
H33C H 1.1304(10) 0.0829(4) 0.6969(4) 0.137 Uiso 1 calc R .
C34 C 0.7572(11) 0.0574(5) 0.6548(5) 0.124(4) Uani 1 d . .
H34A H 0.7609(11) 0.0452(5) 0.6156(5) 0.186 Uiso 1 calc R .
H34B H 0.6763(11) 0.0793(5) 0.6549(5) 0.186 Uiso 1 calc R .
H34C H 0.7577(11) 0.0239(5) 0.6796(5) 0.186 Uiso 1 calc R .
C35 C 0.6481(7) 0.2090(4) 0.9741(3) 0.057(2) Uani 1 d . .
H35A H 0.6962(7) 0.2450(4) 0.9747(3) 0.085 Uiso 1 calc R .
H35B H 0.6982(7) 0.1825(4) 1.0018(3) 0.085 Uiso 1 calc R .
H35C H 0.5617(7) 0.2160(4) 0.9845(3) 0.085 Uiso 1 calc R .
C36 C 1.0275(8) 0.3525(4) 0.6081(3) 0.059(2) Uani 1 d . .
H36A H 0.9553(8) 0.3254(4) 0.5962(3) 0.088 Uiso 1 calc R .
H36B H 1.1118(8) 0.3339(4) 0.6064(3) 0.088 Uiso 1 calc R .
H36C H 1.0162(8) 0.3855(4) 0.5823(3) 0.088 Uiso 1 calc R .
C37 C 0.6146(8) 0.1936(5) 0.7563(4) 0.088(3) Uani 1 d . .
H37A H 0.5822(8) 0.1618(5) 0.7307(4) 0.132 Uiso 1 calc R .
H37B H 0.7037(8) 0.2039(5) 0.7510(4) 0.132 Uiso 1 calc R .
H37C H 0.5559(8) 0.2264(5) 0.7471(4) 0.132 Uiso 1 calc R .
C38 C 1.1086(7) 0.0725(4) 0.8846(5) 0.087(3) Uani 1 d . .
H38A H 1.1643(7) 0.0966(4) 0.9129(5) 0.130 Uiso 1 calc R .
H38B H 1.0905(7) 0.0921(4) 0.8474(5) 0.130 Uiso 1 calc R .
H38C H 1.1544(7) 0.0365(4) 0.8804(5) 0.130 Uiso 1 calc R .
C39 C 0.8732(10) -0.0062(4) 0.8223(4) 0.079(3) Uani 1 d . .
H39A H 0.7881(10) -0.0255(4) 0.8114(4) 0.119 Uiso 1 calc R .
H39B H 0.9439(10) -0.0347(4) 0.8287(4) 0.119 Uiso 1 calc R .
H39C H 0.8871(10) 0.0197(4) 0.7914(4) 0.119 Uiso 1 calc R .
C40 C 0.4956(8) 0.0795(4) 0.7982(4) 0.078(3) Uani 1 d . .
H40A H 0.4662(8) 0.0495(4) 0.8218(4) 0.116 Uiso 1 calc R .
H40B H 0.5574(8) 0.0634(4) 0.7754(4) 0.116 Uiso 1 calc R .
H40C H 0.4193(8) 0.0954(4) 0.7723(4) 0.116 Uiso 1 calc R .
C41 C 1.1340(7) 0.4625(3) 0.8012(3) 0.053(2) Uani 1 d . .
H41A H 1.2151(7) 0.4790(3) 0.7921(3) 0.079 Uiso 1 calc R .
H41B H 1.1540(7) 0.4424(3) 0.8381(3) 0.079 Uiso 1 calc R .
H41C H 1.0703(7) 0.4930(3) 0.8037(3) 0.079 Uiso 1 calc R .
C42 C 0.7065(7) 0.2709(4) 0.8608(4) 0.076(3) Uani 1 d . .
H42A H 0.7296(7) 0.2870(4) 0.8996(4) 0.114 Uiso 1 calc R .
H42B H 0.6368(7) 0.2940(4) 0.8381(4) 0.114 Uiso 1 calc R .
H42C H 0.7844(7) 0.2710(4) 0.8425(4) 0.114 Uiso 1 calc R .
C43 C 0.8772(7) 0.3926(3) 0.8016(3) 0.055(2) Uani 1 d . .
H43A H 0.8008(7) 0.3673(3) 0.7917(3) 0.082 Uiso 1 calc R .
H43B H 0.8468(7) 0.4317(3) 0.8055(3) 0.082 Uiso 1 calc R .
H43C H 0.9309(7) 0.3802(3) 0.8379(3) 0.082 Uiso 1 calc R .
C45 C 0.8064(7) 0.3240(3) 0.6816(4) 0.057(2) Uani 1 d . .
H45A H 0.8099(7) 0.3082(3) 0.6435(4) 0.085 Uiso 1 calc R .
H45B H 0.7274(7) 0.3477(3) 0.6794(4) 0.085 Uiso 1 calc R .
H45C H 0.8032(7) 0.2928(3) 0.7088(4) 0.085 Uiso 1 calc R .
C48 C 0.6666(7) -0.0189(4) 0.9036(4) 0.075(3) Uani 1 d . .
H48A H 0.6139(7) -0.0142(4) 0.9338(4) 0.112 Uiso 1 calc R .
H48B H 0.7015(7) -0.0578(4) 0.9048(4) 0.112 Uiso 1 calc R .
H48C H 0.6111(7) -0.0119(4) 0.8660(4) 0.112 Uiso 1 calc R .
C50 C 0.7727(9) 0.0554(4) 1.0184(4) 0.080(3) Uani 1 d . .
H50A H 0.6851(9) 0.0377(4) 1.0116(4) 0.120 Uiso 1 calc R .
H50B H 0.7657(9) 0.0949(4) 1.0309(4) 0.120 Uiso 1 calc R .
H50C H 0.8312(9) 0.0341(4) 1.0483(4) 0.120 Uiso 1 calc R .
Li Li 0.9872(11) 0.2032(5) 0.8284(5) 0.044(3) Uani 1 d . .
O1 O 1.0224(4) 0.2710(2) 0.7870(2) 0.0543(15) Uani 1 d . .
O2 O 0.7159(4) 0.3849(2) 1.0491(2) 0.153(7) Uiso 0.50 d PR .
C52 C 0.6736(4) 0.3915(2) 0.9889(2) 0.106(7) Uiso 0.50 d PR .
H52A H 0.6949(4) 0.3568(2) 0.9686(2) 0.127 Uiso 0.50 calc PR .
H52B H 0.5771(4) 0.3975(2) 0.9801(2) 0.127 Uiso 0.50 calc PR .
C53 C 0.7399(4) 0.4394(2) 0.9710(2) 0.199(14) Uiso 0.50 d PR .
H53A H 0.6751(4) 0.4684(2) 0.9535(2) 0.238 Uiso 0.50 calc PR .
H53B H 0.7930(4) 0.4277(2) 0.9420(2) 0.238 Uiso 0.50 calc PR .
C54 C 0.8231(4) 0.4625(2) 1.0200(2) 0.202(15) Uiso 0.50 d PR .
H54A H 0.9160(4) 0.4618(2) 1.0146(2) 0.243 Uiso 0.50 calc PR .
H54B H 0.7982(4) 0.5025(2) 1.0261(2) 0.243 Uiso 0.50 calc PR .
C55 C 0.8082(4) 0.4288(2) 1.0683(2) 0.103(7) Uiso 0.50 d PR .
H55A H 0.7762(4) 0.4526(2) 1.0975(2) 0.123 Uiso 0.50 calc PR .
H55B H 0.8940(4) 0.4119(2) 1.0860(2) 0.123 Uiso 0.50 calc PR .
Si1 Si 1.1023(2) 0.27525(9) 0.98651(9) 0.0421(6) Uani 1 d . .
Si2 Si 0.9016(2) 0.10243(11) 0.68214(10) 0.0572(7) Uani 1 d . .
Ti1 Ti 1.13466(11) 0.32275(5) 0.75185(5) 0.0335(4) Uani 1 d . .
Ti2 Ti 0.79143(11) 0.12281(5) 0.88326(5) 0.0291(4) Uani 1 d . .

loop_
_geom_bond_atom_site_label_1
_geom_bond_atom_site_label_2
_geom_bond_distance
_geom_bond_site_symmetry_2
_geom_bond_publ_flag
C1 C5 1.408(9) . ?
C1 C2 1.412(9) . ?
C1 C36 1.507(10) . ?
C1 Ti1 2.378(7) . ?
C2 C3 1.424(9) . ?
C2 C45 1.517(10) . ?
C2 Ti1 2.409(7) . ?
C3 C4 1.405(9) . ?
C3 C43 1.510(9) . ?
C3 Ti1 2.418(6) . ?
C4 C5 1.429(9) . ?
C4 C41 1.519(10) . ?
C4 Ti1 2.383(7) . ?
C5 C6 1.507(9) . ?
C5 Ti1 2.397(7) . ?
C7 C8 1.414(10) . ?
C7 C11 1.409(11) . ?
C7 C44 1.522(10) . ?
C7 Ti1 2.440(7) . ?
C8 C9 1.405(10) . ?
C8 C47 1.498(10) . ?
C8 Ti1 2.441(7) . ?
C9 C10 1.390(11) . ?
C9 C46 1.508(11) . ?
C9 Ti1 2.373(7) . ?
C10 C11 1.423(11) . ?
C10 C49 1.498(11) . ?
C10 Ti1 2.365(7) . ?
C11 C12 1.497(12) . ?
C11 Ti1 2.371(7) . ?
C13 C17 1.412(10) . ?
C13 C14 1.428(10) . ?
C13 C35 1.505(10) . ?
C13 Ti2 2.410(7) . ?
C14 C15 1.371(10) . ?
C14 C42 1.502(10) . ?
C14 Ti2 2.475(7) . ?
C15 C16 1.399(11) . ?
C15 C37 1.517(10) . ?
C15 Ti2 2.477(7) . ?
C16 C17 1.430(10) . ?
C16 C40 1.508(11) . ?
C16 Ti2 2.414(7) . ?
C17 C18 1.495(10) . ?
C17 Ti2 2.420(6) . ?
C19 C20 1.400(10) . ?
C19 C23 1.415(10) . ?
C19 C38 1.513(10) . ?
C19 Ti2 2.417(7) . ?
C20 C21 1.408(10) . ?
C20 C39 1.511(10) . ?
C20 Ti2 2.408(7) . ?
C21 C22 1.420(10) . ?
C21 C48 1.519(10) . ?
C21 Ti2 2.445(7) . ?
C22 C23 1.394(10) . ?
C22 C50 1.494(10) . ?
C22 Ti2 2.473(7) . ?
C23 C24 1.527(10) . ?
C23 Ti2 2.446(7) . ?
C25 C26 1.236(9) . ?
C25 Ti2 2.129(8) . ?
C25 Li 2.224(14) . ?
C26 Si1 1.832(8) . ?
C26 Li 2.554(14) . ?
C27 C28 1.242(9) . ?
C27 Ti2 2.143(8) . ?
C27 Li 2.259(14) . ?
C28 Si2 1.813(8) . ?
C28 Li 2.608(15) . ?
C29 Si1 1.855(7) . ?
C30 Si1 1.864(8) . ?
C31 Si1 1.866(8) . ?
C32 Si2 1.847(8) . ?
C33 Si2 1.853(9) . ?
C34 Si2 1.844(10) . ?
Li O1 1.936(12) . ?
Li Ti2 3.203(12) . ?
O1 Ti1 1.962(4) . ?
O2 C52 1.42 . ?
O2 C55 1.42 . ?
C52 C53 1.42 . ?
C53 C54 1.42 . ?
C54 C55 1.42 . ?
